data_7251516
loop_
_publ_author_name
'Churakov, Andrei V.'
'Mikhaylov, Alexey A.'
'Mel'nik, Elena A.'
'Egorov, Pavel A.'
'Lev, Ovadia'
'Medvedev, Alexander G.'
'Prikhodchenko, Petr V.'

_publ_section_title
;
 Peroxosolvates of purine derivatives: structural insights into possible
 H2O2-purine interactions in biological systems
;
_journal_issue 6
_journal_name_full CrystEngComm
_journal_page_first 1115
_journal_page_last 1124
_journal_paper_doi 10.1039/D5CE01073J
_journal_volume 28
_journal_year 2026
_chemical_formula_moiety '2(C5 H4 N4 O), H2 O2'
_chemical_formula_sum 'C10 H10 N8 O4'
_chemical_formula_weight 306.26
_space_group_crystal_system triclinic
_space_group_IT_number 2
_space_group_name_Hall '-P 1'
_space_group_name_H-M_alt 'P -1'
_atom_sites_solution_hydrogens difmap
_atom_sites_solution_primary direct
_atom_sites_solution_secondary difmap
_audit_creation_method SHELXL-2019/3
_audit_update_record
;
2025-07-01 deposited with the CCDC.	2026-01-06 downloaded from the CCDC.
;
_cell_angle_alpha 85.761(2)
_cell_angle_beta 88.382(2)
_cell_angle_gamma 65.266(2)
_cell_formula_units_Z 2
_cell_length_a 6.2828(4)
_cell_length_b 7.0513(4)
_cell_length_c 14.9231(8)
_cell_measurement_reflns_used 3468
_cell_measurement_temperature 100(2)
_cell_measurement_theta_max 30.368
_cell_measurement_theta_min 2.738
_cell_volume 598.83(6)
_computing_cell_refinement 'SAINT (Bruker, 2018)'
_computing_data_collection '<i>APEX3</i> (Bruker, 2018)'
_computing_data_reduction 'SAINT (Bruker, 2018)'
_computing_structure_refinement 'SHELXL-2019/2 (Sheldrick, 2019)'
_computing_structure_solution 'SHELXT (Sheldrick, 2016)'
_diffrn_ambient_temperature 100(2)
_diffrn_measured_fraction_theta_full 0.995
_diffrn_measured_fraction_theta_max 0.993
_diffrn_measurement_device_type 'Bruker D8 Venture'
_diffrn_measurement_method \w
_diffrn_radiation_type MoK\a
_diffrn_radiation_wavelength 0.71073
_diffrn_reflns_av_R_equivalents 0.0559
_diffrn_reflns_av_unetI/netI 0.0484
_diffrn_reflns_Laue_measured_fraction_full 0.995
_diffrn_reflns_Laue_measured_fraction_max 0.993
_diffrn_reflns_number 3163
_diffrn_reflns_point_group_measured_fraction_full 0.995
_diffrn_reflns_point_group_measured_fraction_max 0.993
_diffrn_reflns_theta_full 25.242
_diffrn_reflns_theta_max 28.993
_diffrn_reflns_theta_min 1.368
_exptl_absorpt_coefficient_mu 0.136
_exptl_absorpt_correction_T_max 0.862
_exptl_absorpt_correction_T_min 0.773
_exptl_absorpt_correction_type multi-scan
_exptl_absorpt_process_details 'TWINABS (Bruker, 2016)'
_exptl_crystal_colour colourless
_exptl_crystal_density_diffrn 1.699
_exptl_crystal_description plate
_exptl_crystal_F_000 316
_exptl_crystal_size_max 0.100
_exptl_crystal_size_mid 0.080
_exptl_crystal_size_min 0.010
_refine_diff_density_max 0.386
_refine_diff_density_min -0.319
_refine_diff_density_rms 0.075
_refine_ls_extinction_method none
_refine_ls_goodness_of_fit_ref 1.112
_refine_ls_hydrogen_treatment refall
_refine_ls_matrix_type full
_refine_ls_number_parameters 239
_refine_ls_number_reflns 3163
_refine_ls_number_restraints 0
_refine_ls_restrained_S_all 1.112
_refine_ls_R_factor_all 0.0850
_refine_ls_R_factor_gt 0.0581
_refine_ls_shift/su_max 0.000
_refine_ls_shift/su_mean 0.000
_refine_ls_structure_factor_coef Fsqd
_refine_ls_weighting_details 'w=1/[\s^2^(Fo^2^)+(0.0865P)^2^] where P=(Fo^2^+2Fc^2^)/3'
_refine_ls_weighting_scheme calc
_refine_ls_wR_factor_gt 0.1445
_refine_ls_wR_factor_ref 0.1562
_reflns_Friedel_coverage 0.000
_reflns_number_gt 2205
_reflns_number_total 3163
_reflns_threshold_expression 'I > 2\s(I)'
_cod_data_source_file d5ce01073j2.cif
_cod_data_source_block x
_cod_database_code 7251516
_shelx_shelxl_version_number 2019/3
_shelx_space_group_comment
;
The symmetry employed for this shelxl refinement is uniquely defined
by the following loop, which should always be used as a source of
symmetry information in preference to the above space-group names.
They are only intended as comments.
;
_shelx_estimated_absorpt_t_min 0.987
_shelx_estimated_absorpt_t_max 0.999

loop_
_space_group_symop_operation_xyz
'x, y, z'
'-x, -y, -z'

loop_
_atom_site_label
_atom_site_type_symbol
_atom_site_fract_x
_atom_site_fract_y
_atom_site_fract_z
_atom_site_U_iso_or_equiv
_atom_site_adp_type
_atom_site_occupancy
_atom_site_site_symmetry_order
_atom_site_calc_flag
_atom_site_refinement_flags_posn
_atom_site_refinement_flags_adp
_atom_site_refinement_flags_occupancy
_atom_site_disorder_assembly
_atom_site_disorder_group
O1 O 0.8584(3) 0.7903(2) 0.26757(12) 0.0345(4) Uani 1 1 d . . . . .
H1 H 0.748(6) 0.752(5) 0.302(2) 0.066(10) Uiso 1 1 d . . . . .
O2 O 0.9893(3) 0.5876(2) 0.22943(10) 0.0292(4) Uani 1 1 d . . . . .
H2 H 1.090(5) 0.640(5) 0.194(2) 0.057(9) Uiso 1 1 d . . . . .
O11 O 0.5663(2) 0.7869(2) 0.83242(9) 0.0223(3) Uani 1 1 d . . . . .
N11 N 0.2065(3) 0.7794(3) 0.85052(12) 0.0203(4) Uani 1 1 d . . . . .
H11 H 0.187(5) 0.793(4) 0.786(2) 0.054(9) Uiso 1 1 d . . . . .
N12 N 0.0296(3) 0.7483(2) 0.98979(11) 0.0187(3) Uani 1 1 d . . . . .
N13 N 0.2726(3) 0.7252(2) 1.11783(11) 0.0200(4) Uani 1 1 d . . . . .
N14 N 0.5745(3) 0.7494(2) 1.04176(11) 0.0189(4) Uani 1 1 d . . . . .
H14 H 0.738(5) 0.745(4) 1.033(2) 0.057(9) Uiso 1 1 d . . . . .
C11 C 0.4115(3) 0.7776(3) 0.88386(13) 0.0185(4) Uani 1 1 d . . . . .
C12 C 0.0307(3) 0.7652(3) 0.90208(14) 0.0194(4) Uani 1 1 d . . . . .
H12 H -0.094(4) 0.771(3) 0.8681(15) 0.021(6) Uiso 1 1 d . . . . .
C13 C 0.2277(3) 0.7455(3) 1.02750(13) 0.0173(4) Uani 1 1 d . . . . .
C14 C 0.4825(3) 0.7286(3) 1.12287(13) 0.0198(4) Uani 1 1 d . . . . .
H13 H 0.568(4) 0.715(3) 1.1779(15) 0.020(5) Uiso 1 1 d . . . . .
C15 C 0.4114(3) 0.7602(3) 0.97907(13) 0.0172(4) Uani 1 1 d . . . . .
O21 O 0.1840(2) 0.7745(2) 0.66481(9) 0.0231(3) Uani 1 1 d . . . . .
N21 N 0.5605(3) 0.7443(3) 0.64768(12) 0.0198(4) Uani 1 1 d . . . . .
H21 H 0.569(5) 0.745(4) 0.713(2) 0.048(8) Uiso 1 1 d . . . . .
N22 N 0.7550(3) 0.7382(2) 0.50935(11) 0.0189(3) Uani 1 1 d . . . . .
N23 N 0.5167(3) 0.7539(2) 0.38103(11) 0.0200(4) Uani 1 1 d . . . . .
N24 N 0.1981(3) 0.7661(2) 0.45628(11) 0.0181(3) Uani 1 1 d . . . . .
H24 H 0.050(5) 0.763(4) 0.463(2) 0.047(8) Uiso 1 1 d . . . . .
C21 C 0.3496(3) 0.7592(3) 0.61419(13) 0.0182(4) Uani 1 1 d . . . . .
C22 C 0.7468(3) 0.7349(3) 0.59695(14) 0.0206(4) Uani 1 1 d . . . . .
H22 H 0.876(4) 0.728(4) 0.6308(17) 0.030(6) Uiso 1 1 d . . . . .
C23 C 0.5535(3) 0.7488(3) 0.47133(13) 0.0174(4) Uani 1 1 d . . . . .
C24 C 0.3007(3) 0.7649(3) 0.37538(13) 0.0205(4) Uani 1 1 d . . . . .
H23 H 0.216(4) 0.774(3) 0.3178(15) 0.020(6) Uiso 1 1 d . . . . .
C25 C 0.3593(3) 0.7557(3) 0.51909(13) 0.0172(4) Uani 1 1 d . . . . .

loop_
_atom_site_aniso_label
_atom_site_aniso_U_11
_atom_site_aniso_U_22
_atom_site_aniso_U_33
_atom_site_aniso_U_23
_atom_site_aniso_U_13
_atom_site_aniso_U_12
O1 0.0296(9) 0.0359(9) 0.0423(10) -0.0118(7) 0.0127(8) -0.0174(7)
O2 0.0278(8) 0.0324(9) 0.0288(9) -0.0052(6) 0.0083(7) -0.0140(7)
O11 0.0164(7) 0.0341(8) 0.0187(7) -0.0012(5) 0.0010(6) -0.0128(6)
N11 0.0153(8) 0.0276(9) 0.0191(9) -0.0006(6) -0.0005(7) -0.0102(7)
N12 0.0149(7) 0.0225(8) 0.0195(8) -0.0013(6) 0.0007(6) -0.0087(6)
N13 0.0194(8) 0.0248(9) 0.0168(8) -0.0014(6) 0.0004(7) -0.0103(6)
N14 0.0179(8) 0.0246(9) 0.0166(8) -0.0014(6) -0.0012(6) -0.0112(6)
C11 0.0142(9) 0.0209(9) 0.0218(10) -0.0015(7) -0.0003(7) -0.0084(7)
C12 0.0145(9) 0.0235(10) 0.0205(10) -0.0024(7) 0.0007(8) -0.0080(7)
C13 0.0155(9) 0.0169(9) 0.0201(10) -0.0018(7) 0.0012(7) -0.0072(7)
C14 0.0186(9) 0.0257(10) 0.0167(10) -0.0022(7) -0.0001(8) -0.0108(8)
C15 0.0141(9) 0.0195(9) 0.0183(10) -0.0020(6) -0.0008(7) -0.0071(7)
O21 0.0185(7) 0.0352(8) 0.0190(7) -0.0037(6) 0.0021(6) -0.0144(6)
N21 0.0158(8) 0.0271(9) 0.0191(9) -0.0011(6) -0.0006(7) -0.0115(6)
N22 0.0162(8) 0.0231(8) 0.0198(9) -0.0016(6) 0.0008(6) -0.0104(6)
N23 0.0184(8) 0.0246(9) 0.0176(8) -0.0015(6) -0.0001(6) -0.0095(6)
N24 0.0157(8) 0.0241(8) 0.0155(8) -0.0015(6) -0.0013(6) -0.0093(6)
C21 0.0147(9) 0.0212(9) 0.0202(10) -0.0003(7) -0.0003(7) -0.0093(7)
C22 0.0180(9) 0.0241(10) 0.0225(11) -0.0010(7) 0.0006(8) -0.0115(8)
C23 0.0163(9) 0.0172(9) 0.0188(10) -0.0020(6) 0.0008(7) -0.0071(7)
C24 0.0204(9) 0.0257(10) 0.0171(10) -0.0016(7) -0.0017(8) -0.0113(8)
C25 0.0147(8) 0.0187(9) 0.0189(10) -0.0013(7) -0.0008(7) -0.0077(7)

loop_
_atom_type_symbol
_atom_type_description
_atom_type_scat_dispersion_real
_atom_type_scat_dispersion_imag
_atom_type_scat_source
C C 0.0033 0.0016 'International Tables Vol C Tables 4.2.6.8 and 6.1.1.4'
H H 0.0000 0.0000 'International Tables Vol C Tables 4.2.6.8 and 6.1.1.4'
N N 0.0061 0.0033 'International Tables Vol C Tables 4.2.6.8 and 6.1.1.4'
O O 0.0106 0.0060 'International Tables Vol C Tables 4.2.6.8 and 6.1.1.4'

loop_
_geom_angle_atom_site_label_1
_geom_angle_atom_site_label_2
_geom_angle_atom_site_label_3
_geom_angle
_geom_angle_site_symmetry_1
_geom_angle_site_symmetry_3
_geom_angle_publ_flag
O2 O1 H1 97.3(19) . . ?
O1 O2 H2 92.4(17) . . ?
C12 N11 C11 124.75(17) . . ?
C12 N11 H11 117.9(17) . . ?
C11 N11 H11 117.4(17) . . ?
C12 N12 C13 113.23(16) . . ?
C14 N13 C13 104.14(16) . . ?
C14 N14 C15 105.86(16) . . ?
C14 N14 H14 123.9(17) . . ?
C15 N14 H14 130.0(17) . . ?
O11 C11 N11 121.01(18) . . ?
O11 C11 C15 128.52(18) . . ?
N11 C11 C15 110.45(16) . . ?
N12 C12 N11 125.21(18) . . ?
N12 C12 H12 122.0(14) . . ?
N11 C12 H12 112.7(14) . . ?
N13 C13 N12 125.04(17) . . ?
N13 C13 C15 110.56(17) . . ?
N12 C13 C15 124.39(17) . . ?
N13 C14 N14 113.41(18) . . ?
N13 C14 H13 125.6(13) . . ?
N14 C14 H13 121.0(13) . . ?
C13 C15 N14 106.03(17) . . ?
C13 C15 C11 121.96(17) . . ?
N14 C15 C11 131.99(17) . . ?
C22 N21 C21 125.09(17) . . ?
C22 N21 H21 119.1(16) . . ?
C21 N21 H21 115.8(16) . . ?
C22 N22 C23 113.15(16) . . ?
C24 N23 C23 104.20(16) . . ?
C24 N24 C25 106.05(16) . . ?
C24 N24 H24 122.7(18) . . ?
C25 N24 H24 131.1(18) . . ?
O21 C21 N21 121.29(17) . . ?
O21 C21 C25 128.40(18) . . ?
N21 C21 C25 110.30(16) . . ?
N22 C22 N21 125.13(18) . . ?
N22 C22 H22 121.0(15) . . ?
N21 C22 H22 113.9(15) . . ?
N23 C23 N22 124.95(17) . . ?
N23 C23 C25 110.45(17) . . ?
N22 C23 C25 124.60(17) . . ?
N23 C24 N24 113.24(17) . . ?
N23 C24 H23 125.3(12) . . ?
N24 C24 H23 121.4(12) . . ?
N24 C25 C23 106.07(17) . . ?
N24 C25 C21 132.22(17) . . ?
C23 C25 C21 121.66(17) . . ?

loop_
_geom_bond_atom_site_label_1
_geom_bond_atom_site_label_2
_geom_bond_distance
_geom_bond_site_symmetry_2
_geom_bond_publ_flag
O1 O2 1.467(2) . ?
O1 H1 0.96(3) . ?
O2 H2 0.98(3) . ?
O11 C11 1.242(2) . ?
N11 C12 1.362(2) . ?
N11 C11 1.388(2) . ?
N11 H11 0.97(3) . ?
N12 C12 1.306(2) . ?
N12 C13 1.373(2) . ?
N13 C14 1.334(2) . ?
N13 C13 1.370(2) . ?
N14 C14 1.351(2) . ?
N14 C15 1.382(2) . ?
N14 H14 1.02(3) . ?
C11 C15 1.417(3) . ?
C12 H12 0.93(2) . ?
C13 C15 1.381(3) . ?
C14 H13 0.97(2) . ?
O21 C21 1.240(2) . ?
N21 C22 1.357(2) . ?
N21 C21 1.389(2) . ?
N21 H21 0.98(3) . ?
N22 C22 1.306(3) . ?
N22 C23 1.373(2) . ?
N23 C24 1.331(2) . ?
N23 C23 1.369(3) . ?
N24 C24 1.351(2) . ?
N24 C25 1.375(2) . ?
N24 H24 0.94(3) . ?
C21 C25 1.421(3) . ?
C22 H22 0.95(3) . ?
C23 C25 1.381(3) . ?
C24 H23 1.01(2) . ?

loop_
_geom_hbond_atom_site_label_D
_geom_hbond_atom_site_label_H
_geom_hbond_atom_site_label_A
_geom_hbond_distance_DH
_geom_hbond_distance_HA
_geom_hbond_distance_DA
_geom_hbond_angle_DHA
_geom_hbond_site_symmetry_A
_geom_hbond_publ_flag
N11 H11 O21 0.97(3) 1.82(3) 2.782(2) 171(3) . yes
N21 H21 O11 0.98(3) 1.83(3) 2.798(2) 172(2) . yes
N14 H14 N12 1.02(3) 1.93(3) 2.938(2) 168(3) 1_655 yes
N24 H24 N22 0.94(3) 2.03(3) 2.954(2) 166(3) 1_455 yes
O1 H1 N23 0.96(3) 1.84(3) 2.781(2) 163(3) . yes
O2 H2 N13 0.98(3) 1.84(3) 2.814(2) 174(3) 1_654 yes
C12 H12 O11 0.93(2) 2.17(2) 3.065(2) 161.2(19) 1_455 yes
C24 H23 O1 1.01(2) 2.34(2) 3.184(3) 140.3(16) 1_455 yes
C22 H22 O21 0.95(3) 2.18(3) 3.081(2) 159(2) 1_655 yes

loop_
_geom_torsion_atom_site_label_1
_geom_torsion_atom_site_label_2
_geom_torsion_atom_site_label_3
_geom_torsion_atom_site_label_4
_geom_torsion
_geom_torsion_site_symmetry_1
_geom_torsion_site_symmetry_2
_geom_torsion_site_symmetry_3
_geom_torsion_site_symmetry_4
_geom_torsion_publ_flag
H1 O1 O2 H2 178(3) . . . . ?
